data_2241269
loop_
_publ_author_name
'Tiritiris, Ioannis'
'Kantlehner, Willi'

_publ_section_title
;
 Crystal structure of
 2-dimethylamino-1-ethoxycarbonyl-3-methyl-3,4,5,6-tetrahydropyrimidin-1-ium
 tetraphenylborate
;
_journal_coeditor_code ZL2648
_journal_issue 11
_journal_name_full 'Acta Crystallographica Section E'
_journal_page_first o894
_journal_page_last o895
_journal_paper_doi 10.1107/S2056989015020034
_journal_volume 71
_journal_year 2015
_chemical_formula_iupac 'C10 H20 N3 O2 +, C24 H20 B -'
_chemical_formula_moiety 'C10 H20 N3 O2 +, C24 H20 B -'
_chemical_formula_sum 'C34 H40 B N3 O2'
_chemical_formula_weight 533.50
_chemical_name_systematic '2-Dimethylamino-1-ethoxycarbonyl-3-methyl-3,4,5,6-tetrahydropyrimidin-1-ium tetraphenylborate'
_space_group_IT_number 14
_symmetry_cell_setting monoclinic
_symmetry_space_group_name_Hall '-P 2ybc'
_symmetry_space_group_name_H-M 'P 1 21/c 1'
_atom_sites_solution_hydrogens geom
_atom_sites_solution_primary direct
_atom_sites_solution_secondary difmap
_audit_creation_method SHELXL-2014/7
_cell_angle_alpha 90.00
_cell_angle_beta 119.280(2)
_cell_angle_gamma 90.00
_cell_formula_units_Z 8
_cell_length_a 18.5710(5)
_cell_length_b 19.2164(7)
_cell_length_c 18.6107(5)
_cell_measurement_reflns_used 26101
_cell_measurement_temperature 100(2)
_cell_measurement_theta_max 28.10
_cell_measurement_theta_min 1.26
_cell_volume 5793.0(3)
_computing_cell_refinement
;
SCALEPACK (Otwinowski & Minor, 1997)
;
_computing_data_collection
;
COLLECT (Hooft, 2004)
;
_computing_data_reduction
;
SCALEPACK (Otwinowski & Minor, 1997)
;
_computing_molecular_graphics
;
DIAMOND (Brandenburg & Putz, 2005)
;
_computing_publication_material
;
SHELXL2014 (Sheldrick, 2015)
;
_computing_structure_refinement
;
SHELXL2014 (Sheldrick, 2015)
;
_computing_structure_solution
;
SHELXS97 (Sheldrick, 2008)
;
_diffrn_ambient_temperature 100(2)
_diffrn_measured_fraction_theta_full 0.981
_diffrn_measured_fraction_theta_max 0.981
_diffrn_measurement_device_type 'Bruker--Nonius KappaCCD'
_diffrn_measurement_method '\f scans, and \w scans'
_diffrn_radiation_monochromator graphite
_diffrn_radiation_source 'sealed tube'
_diffrn_radiation_type MoK\a
_diffrn_radiation_wavelength 0.71073
_diffrn_reflns_av_R_equivalents 0.0577
_diffrn_reflns_av_sigmaI/netI 0.0749
_diffrn_reflns_limit_h_max 24
_diffrn_reflns_limit_h_min -24
_diffrn_reflns_limit_k_max 23
_diffrn_reflns_limit_k_min -25
_diffrn_reflns_limit_l_max 24
_diffrn_reflns_limit_l_min -24
_diffrn_reflns_number 26283
_diffrn_reflns_theta_full 28.20
_diffrn_reflns_theta_max 28.20
_diffrn_reflns_theta_min 1.26
_diffrn_standards_interval_count 0
_diffrn_standards_interval_time 0
_diffrn_standards_number 0
_exptl_absorpt_coefficient_mu 0.075
_exptl_absorpt_correction_type none
_exptl_crystal_colour colorless
_exptl_crystal_density_diffrn 1.223
_exptl_crystal_density_method 'not measured'
_exptl_crystal_description block
_exptl_crystal_F_000 2288
_exptl_crystal_size_max 0.24
_exptl_crystal_size_mid 0.17
_exptl_crystal_size_min 0.12
_refine_diff_density_max 0.499
_refine_diff_density_min -0.254
_refine_ls_extinction_method none
_refine_ls_goodness_of_fit_ref 1.035
_refine_ls_hydrogen_treatment constr
_refine_ls_matrix_type full
_refine_ls_number_parameters 729
_refine_ls_number_reflns 14001
_refine_ls_number_restraints 0
_refine_ls_restrained_S_all 1.035
_refine_ls_R_factor_all 0.1035
_refine_ls_R_factor_gt 0.0594
_refine_ls_shift/su_max 0.000
_refine_ls_shift/su_mean 0.000
_refine_ls_structure_factor_coef Fsqd
_refine_ls_weighting_details 'calc w=1/[\s^2^(Fo^2^)+(0.0219P)^2^+5.1462P] where P=(Fo^2^+2Fc^2^)/3'
_refine_ls_weighting_scheme calc
_refine_ls_wR_factor_gt 0.1064
_refine_ls_wR_factor_ref 0.1188
_reflns_number_gt 9686
_reflns_number_total 14001
_reflns_threshold_expression I>2\s(I)
_cod_data_source_file zl2648sup1.cif
_cod_data_source_block I
_cod_original_sg_symbol_H-M 'P 21/c'
_cod_database_code 2241269
_cod_database_fobs_code 2241269
_shelx_space_group_comment
;
The symmetry employed for this shelxl refinement is uniquely defined
by the following loop, which should always be used as a source of
symmetry information in preference to the above space-group names.
They are only intended as comments.
;

loop_
_symmetry_equiv_pos_as_xyz
'x, y, z'
'-x, y+1/2, -z+1/2'
'-x, -y, -z'
'x, -y-1/2, z-1/2'

loop_
_atom_site_type_symbol
_atom_site_label
_atom_site_fract_x
_atom_site_fract_y
_atom_site_fract_z
_atom_site_U_iso_or_equiv
_atom_site_adp_type
_atom_site_calc_flag
_atom_site_occupancy
N N1 0.79842(9) 0.55416(8) -0.00502(9) 0.0141(3) Uani d 1
N N2 0.81433(9) 0.67471(8) 0.00009(9) 0.0157(3) Uani d 1
N N3 0.72182(9) 0.62582(8) 0.03487(9) 0.0135(3) Uani d 1
C C1 0.77986(10) 0.61714(9) 0.00972(10) 0.0129(3) Uani d 1
C C2 0.87832(12) 0.53755(11) 0.00129(11) 0.0204(4) Uani d 1
H H2A 0.8711 0.5301 -0.0540 0.031 Uiso calc 1
H H2B 0.9006 0.4952 0.0342 0.031 Uiso calc 1
H H2C 0.9167 0.5762 0.0279 0.031 Uiso calc 1
C C3 0.74394(12) 0.49416(9) -0.02357(12) 0.0195(4) Uani d 1
H H3A 0.7667 0.4625 0.0238 0.029 Uiso calc 1
H H3B 0.7395 0.4697 -0.0718 0.029 Uiso calc 1
H H3C 0.6891 0.5099 -0.0351 0.029 Uiso calc 1
C C4 0.83819(13) 0.68127(11) -0.06387(12) 0.0214(4) Uani d 1
H H4A 0.8189 0.6404 -0.0999 0.032 Uiso calc 1
H H4B 0.8984 0.6845 -0.0380 0.032 Uiso calc 1
H H4C 0.8132 0.7233 -0.0964 0.032 Uiso calc 1
C C5 0.79627(12) 0.73980(10) 0.03049(12) 0.0207(4) Uani d 1
H H5A 0.8229 0.7799 0.0193 0.025 Uiso calc 1
H H5B 0.8172 0.7369 0.0906 0.025 Uiso calc 1
C C6 0.70353(12) 0.74823(10) -0.01491(12) 0.0216(4) Uani d 1
H H6A 0.6826 0.7484 -0.0751 0.026 Uiso calc 1
H H6B 0.6881 0.7929 0.0005 0.026 Uiso calc 1
C C7 0.66602(11) 0.68779(9) 0.00827(11) 0.0156(4) Uani d 1
H H7A 0.6558 0.7023 0.0536 0.019 Uiso calc 1
H H7B 0.6123 0.6751 -0.0397 0.019 Uiso calc 1
C C8 0.71983(11) 0.58034(9) 0.09302(11) 0.0142(3) Uani d 1
O O1 0.77527(8) 0.54207(7) 0.13625(8) 0.0191(3) Uani d 1
O O2 0.64801(8) 0.58761(7) 0.09186(8) 0.0184(3) Uani d 1
C C9 0.63793(12) 0.54654(10) 0.15269(12) 0.0190(4) Uani d 1
H H9A 0.5975 0.5697 0.1650 0.023 Uiso calc 1
H H9B 0.6913 0.5439 0.2045 0.023 Uiso calc 1
C C10 0.60852(13) 0.47449(11) 0.12107(13) 0.0257(4) Uani d 1
H H10A 0.5553 0.4771 0.0702 0.039 Uiso calc 1
H H10B 0.6020 0.4479 0.1625 0.039 Uiso calc 1
H H10C 0.6490 0.4513 0.1098 0.039 Uiso calc 1
N N4 0.63551(9) 0.36665(8) 0.40962(9) 0.0135(3) Uani d 1
N N5 0.73941(10) 0.38338(8) 0.54432(9) 0.0182(3) Uani d 1
N N6 0.77452(9) 0.36757(8) 0.44206(9) 0.0150(3) Uani d 1
C C11 0.71453(11) 0.37415(9) 0.46510(10) 0.0124(3) Uani d 1
C C12 0.60942(11) 0.32737(10) 0.33341(11) 0.0170(4) Uani d 1
H H12A 0.5936 0.3598 0.2875 0.025 Uiso calc 1
H H12B 0.5621 0.2980 0.3227 0.025 Uiso calc 1
H H12C 0.6551 0.2980 0.3391 0.025 Uiso calc 1
C C13 0.56893(11) 0.40535(10) 0.41317(11) 0.0167(4) Uani d 1
H H13A 0.5341 0.3729 0.4232 0.025 Uiso calc 1
H H13B 0.5354 0.4294 0.3607 0.025 Uiso calc 1
H H13C 0.5930 0.4395 0.4579 0.025 Uiso calc 1
C C14 0.68755(14) 0.36456(12) 0.58036(12) 0.0276(5) Uani d 1
H H14A 0.6620 0.4066 0.5878 0.041 Uiso calc 1
H H14B 0.7215 0.3422 0.6339 0.041 Uiso calc 1
H H14C 0.6444 0.3322 0.5436 0.041 Uiso calc 1
C C15 0.82339(12) 0.40587(12) 0.60501(12) 0.0268(5) Uani d 1
H H15A 0.8453 0.3740 0.6529 0.032 Uiso calc 1
H H15B 0.8204 0.4530 0.6248 0.032 Uiso calc 1
C C16 0.88247(13) 0.40729(11) 0.57137(13) 0.0273(5) Uani d 1
H H16A 0.8796 0.4529 0.5453 0.033 Uiso calc 1
H H16B 0.9397 0.4002 0.6164 0.033 Uiso calc 1
C C17 0.85854(11) 0.35009(10) 0.50887(11) 0.0174(4) Uani d 1
H H17A 0.8977 0.3477 0.4872 0.021 Uiso calc 1
H H17B 0.8584 0.3046 0.5338 0.021 Uiso calc 1
C C18 0.76607(11) 0.40591(9) 0.37379(10) 0.0144(3) Uani d 1
O O3 0.70768(8) 0.44185(7) 0.33087(7) 0.0180(3) Uani d 1
O O4 0.83231(8) 0.39572(7) 0.36536(8) 0.0181(3) Uani d 1
C C19 0.83792(12) 0.43919(10) 0.30418(11) 0.0174(4) Uani d 1
H H19A 0.7827 0.4434 0.2549 0.021 Uiso calc 1
H H19B 0.8754 0.4171 0.2872 0.021 Uiso calc 1
C C20 0.86987(13) 0.51034(10) 0.33867(12) 0.0224(4) Uani d 1
H H20A 0.8303 0.5338 0.3509 0.034 Uiso calc 1
H H20B 0.8771 0.5377 0.2982 0.034 Uiso calc 1
H H20C 0.9230 0.5059 0.3893 0.034 Uiso calc 1
B B1 0.98280(12) 0.63490(10) 0.78042(11) 0.0113(4) Uani d 1
C C21 0.98217(10) 0.64626(9) 0.69255(10) 0.0125(3) Uani d 1
C C22 1.01083(11) 0.70816(10) 0.67468(11) 0.0158(4) Uani d 1
H H22 1.0341 0.7430 0.7161 0.019 Uiso calc 1
C C23 1.00657(11) 0.72050(10) 0.59924(11) 0.0193(4) Uani d 1
H H23 1.0278 0.7626 0.5903 0.023 Uiso calc 1
C C24 0.97130(11) 0.67145(10) 0.53708(10) 0.0176(4) Uani d 1
H H24 0.9684 0.6794 0.4854 0.021 Uiso calc 1
C C25 0.94022(11) 0.61059(10) 0.55120(11) 0.0178(4) Uani d 1
H H25 0.9148 0.5770 0.5086 0.021 Uiso calc 1
C C26 0.94618(11) 0.59863(9) 0.62756(10) 0.0145(3) Uani d 1
H H26 0.9249 0.5563 0.6360 0.017 Uiso calc 1
C C27 1.07086(10) 0.65452(9) 0.86183(10) 0.0122(3) Uani d 1
C C28 1.14423(11) 0.67309(9) 0.86286(10) 0.0147(3) Uani d 1
H H28 1.1443 0.6760 0.8119 0.018 Uiso calc 1
C C29 1.21742(11) 0.68755(9) 0.93552(11) 0.0169(4) Uani d 1
H H29 1.2658 0.7000 0.9333 0.020 Uiso calc 1
C C30 1.21940(11) 0.68370(9) 1.01061(11) 0.0163(4) Uani d 1
H H30 1.2688 0.6937 1.0603 0.020 Uiso calc 1
C C31 1.14793(11) 0.66496(9) 1.01231(11) 0.0170(4) Uani d 1
H H31 1.1484 0.6617 1.0635 0.020 Uiso calc 1
C C32 1.07584(11) 0.65097(9) 0.93950(10) 0.0149(3) Uani d 1
H H32 1.0278 0.6385 0.9423 0.018 Uiso calc 1
C C33 0.90974(10) 0.68769(9) 0.77216(10) 0.0114(3) Uani d 1
C C34 0.82648(11) 0.67327(9) 0.71577(10) 0.0141(3) Uani d 1
H H34 0.8133 0.6307 0.6862 0.017 Uiso calc 1
C C35 0.76280(11) 0.71868(10) 0.70163(11) 0.0169(4) Uani d 1
H H35 0.7074 0.7065 0.6636 0.020 Uiso calc 1
C C36 0.77995(11) 0.78203(10) 0.74298(11) 0.0186(4) Uani d 1
H H36 0.7367 0.8134 0.7338 0.022 Uiso calc 1
C C37 0.86115(12) 0.79827(10) 0.79769(11) 0.0198(4) Uani d 1
H H37 0.8740 0.8417 0.8256 0.024 Uiso calc 1
C C38 0.92447(11) 0.75190(9) 0.81246(11) 0.0156(4) Uani d 1
H H38 0.9796 0.7643 0.8512 0.019 Uiso calc 1
C C39 0.96464(10) 0.55282(9) 0.79114(10) 0.0125(3) Uani d 1
C C40 1.01674(11) 0.50062(10) 0.78853(11) 0.0168(4) Uani d 1
H H40 1.0613 0.5141 0.7801 0.020 Uiso calc 1
C C41 1.00571(12) 0.43049(10) 0.79772(11) 0.0197(4) Uani d 1
H H41 1.0417 0.3970 0.7945 0.024 Uiso calc 1
C C42 0.94228(13) 0.40910(10) 0.81155(11) 0.0220(4) Uani d 1
H H42 0.9343 0.3611 0.8175 0.026 Uiso calc 1
C C43 0.89074(12) 0.45828(10) 0.81660(11) 0.0194(4) Uani d 1
H H43 0.8475 0.4442 0.8268 0.023 Uiso calc 1
C C44 0.90227(11) 0.52917(9) 0.80670(11) 0.0161(4) Uani d 1
H H44 0.8664 0.5623 0.8107 0.019 Uiso calc 1
B B2 0.46587(12) 0.61087(10) 0.28109(11) 0.0103(4) Uani d 1
C C45 0.54736(10) 0.59612(9) 0.37117(10) 0.0128(3) Uani d 1
C C46 0.62523(11) 0.57874(9) 0.38126(11) 0.0172(4) Uani d 1
H H46 0.6325 0.5783 0.3342 0.021 Uiso calc 1
C C47 0.69209(11) 0.56207(10) 0.45750(12) 0.0220(4) Uani d 1
H H47 0.7439 0.5509 0.4618 0.026 Uiso calc 1
C C48 0.68321(12) 0.56176(10) 0.52710(12) 0.0243(4) Uani d 1
H H48 0.7289 0.5509 0.5794 0.029 Uiso calc 1
C C49 0.60724(13) 0.57734(10) 0.51991(11) 0.0225(4) Uani d 1
H H49 0.6003 0.5766 0.5672 0.027 Uiso calc 1
C C50 0.54087(11) 0.59417(10) 0.44328(11) 0.0174(4) Uani d 1
H H50 0.4892 0.6048 0.4396 0.021 Uiso calc 1
C C51 0.42408(10) 0.53399(9) 0.24948(10) 0.0118(3) Uani d 1
C C52 0.45417(11) 0.48859(9) 0.21120(10) 0.0156(4) Uani d 1
H H52 0.4961 0.5047 0.2001 0.019 Uiso calc 1
C C53 0.42506(12) 0.42088(10) 0.18881(11) 0.0202(4) Uani d 1
H H53 0.4472 0.3919 0.1630 0.024 Uiso calc 1
C C54 0.36389(12) 0.39573(10) 0.20406(11) 0.0233(4) Uani d 1
H H54 0.3433 0.3498 0.1881 0.028 Uiso calc 1
C C55 0.33328(12) 0.43817(10) 0.24267(11) 0.0217(4) Uani d 1
H H55 0.2921 0.4211 0.2544 0.026 Uiso calc 1
C C56 0.36271(11) 0.50610(10) 0.26462(11) 0.0167(4) Uani d 1
H H56 0.3404 0.5345 0.2907 0.020 Uiso calc 1
C C57 0.40442(10) 0.66896(9) 0.28797(10) 0.0115(3) Uani d 1
C C58 0.31882(11) 0.67108(9) 0.23425(10) 0.0138(3) Uani d 1
H H58 0.2938 0.6343 0.1958 0.017 Uiso calc 1
C C59 0.26885(11) 0.72536(10) 0.23514(11) 0.0177(4) Uani d 1
H H59 0.2112 0.7249 0.1978 0.021 Uiso calc 1
C C60 0.30362(12) 0.77975(10) 0.29049(11) 0.0192(4) Uani d 1
H H60 0.2701 0.8166 0.2916 0.023 Uiso calc 1
C C61 0.38795(12) 0.77961(10) 0.34415(11) 0.0179(4) Uani d 1
H H61 0.4126 0.8167 0.3822 0.021 Uiso calc 1
C C62 0.43671(11) 0.72523(9) 0.34240(10) 0.0152(4) Uani d 1
H H62 0.4944 0.7264 0.3798 0.018 Uiso calc 1
C C63 0.48849(10) 0.64604(9) 0.21412(10) 0.0118(3) Uani d 1
C C64 0.55235(11) 0.69427(9) 0.23561(11) 0.0160(4) Uani d 1
H H64 0.5889 0.7029 0.2924 0.019 Uiso calc 1
C C65 0.56471(11) 0.73023(10) 0.17738(12) 0.0190(4) Uani d 1
H H65 0.6084 0.7630 0.1948 0.023 Uiso calc 1
C C66 0.51356(12) 0.71822(10) 0.09466(12) 0.0197(4) Uani d 1
H H66 0.5219 0.7421 0.0546 0.024 Uiso calc 1
C C67 0.44959(11) 0.67064(10) 0.07073(11) 0.0190(4) Uani d 1
H H67 0.4138 0.6619 0.0138 0.023 Uiso calc 1
C C68 0.43761(11) 0.63595(10) 0.12913(11) 0.0155(3) Uani d 1
H H68 0.3931 0.6039 0.1110 0.019 Uiso calc 1

loop_
_atom_site_aniso_label
_atom_site_aniso_U_11
_atom_site_aniso_U_22
_atom_site_aniso_U_33
_atom_site_aniso_U_12
_atom_site_aniso_U_13
_atom_site_aniso_U_23
N1 0.0144(7) 0.0150(7) 0.0125(7) 0.0008(6) 0.0063(6) 0.0005(6)
N2 0.0193(8) 0.0144(7) 0.0170(7) -0.0027(6) 0.0116(6) -0.0031(6)
N3 0.0141(7) 0.0123(7) 0.0149(7) 0.0010(6) 0.0078(6) 0.0015(6)
C1 0.0129(8) 0.0149(8) 0.0080(7) -0.0009(7) 0.0028(7) -0.0005(6)
C2 0.0196(9) 0.0250(10) 0.0174(9) 0.0078(8) 0.0096(8) 0.0017(7)
C3 0.0242(10) 0.0123(9) 0.0193(9) -0.0006(7) 0.0086(8) -0.0030(7)
C4 0.0281(10) 0.0217(10) 0.0213(9) -0.0056(8) 0.0175(8) -0.0019(8)
C5 0.0266(10) 0.0138(9) 0.0270(10) -0.0057(7) 0.0171(9) -0.0070(7)
C6 0.0286(10) 0.0133(9) 0.0267(10) 0.0034(8) 0.0164(9) 0.0018(7)
C7 0.0150(9) 0.0123(8) 0.0187(9) 0.0025(7) 0.0075(7) 0.0006(7)
C8 0.0170(9) 0.0112(8) 0.0165(8) -0.0011(7) 0.0098(7) -0.0014(6)
O1 0.0203(7) 0.0209(7) 0.0179(6) 0.0054(5) 0.0108(6) 0.0053(5)
O2 0.0187(7) 0.0171(7) 0.0243(7) 0.0026(5) 0.0144(6) 0.0062(5)
C9 0.0219(10) 0.0184(9) 0.0245(9) 0.0015(7) 0.0174(8) 0.0048(7)
C10 0.0275(11) 0.0218(10) 0.0284(10) -0.0031(8) 0.0142(9) 0.0038(8)
N4 0.0144(7) 0.0141(7) 0.0140(7) -0.0013(6) 0.0085(6) -0.0030(6)
N5 0.0192(8) 0.0233(8) 0.0123(7) 0.0010(6) 0.0079(6) 0.0004(6)
N6 0.0123(7) 0.0188(8) 0.0133(7) 0.0021(6) 0.0056(6) 0.0030(6)
C11 0.0153(8) 0.0084(8) 0.0134(8) 0.0020(6) 0.0069(7) 0.0023(6)
C12 0.0159(9) 0.0183(9) 0.0173(8) -0.0027(7) 0.0086(7) -0.0061(7)
C13 0.0136(9) 0.0192(9) 0.0193(9) -0.0004(7) 0.0097(7) -0.0023(7)
C14 0.0363(12) 0.0346(12) 0.0204(9) 0.0095(9) 0.0204(9) 0.0105(9)
C15 0.0231(10) 0.0330(11) 0.0142(9) 0.0029(9) 0.0012(8) -0.0061(8)
C16 0.0214(10) 0.0223(10) 0.0273(10) -0.0032(8) 0.0033(9) -0.0020(8)
C17 0.0122(8) 0.0181(9) 0.0179(9) 0.0023(7) 0.0043(7) 0.0044(7)
C18 0.0159(9) 0.0136(8) 0.0150(8) -0.0022(7) 0.0087(7) -0.0022(7)
O3 0.0179(7) 0.0206(7) 0.0178(6) 0.0036(5) 0.0104(5) 0.0033(5)
O4 0.0181(6) 0.0189(7) 0.0227(7) 0.0026(5) 0.0142(6) 0.0041(5)
C19 0.0222(9) 0.0163(9) 0.0205(9) -0.0009(7) 0.0157(8) 0.0009(7)
C20 0.0295(11) 0.0186(10) 0.0253(10) -0.0027(8) 0.0181(9) -0.0027(8)
B1 0.0122(9) 0.0110(9) 0.0111(8) 0.0009(7) 0.0061(7) -0.0004(7)
C21 0.0091(8) 0.0154(8) 0.0124(8) 0.0028(6) 0.0046(7) 0.0006(6)
C22 0.0146(9) 0.0169(9) 0.0153(8) -0.0017(7) 0.0068(7) -0.0005(7)
C23 0.0186(9) 0.0206(9) 0.0196(9) -0.0018(7) 0.0099(8) 0.0042(7)
C24 0.0164(9) 0.0268(10) 0.0111(8) 0.0058(7) 0.0080(7) 0.0035(7)
C25 0.0168(9) 0.0213(9) 0.0113(8) 0.0027(7) 0.0039(7) -0.0031(7)
C26 0.0155(9) 0.0123(8) 0.0154(8) -0.0002(7) 0.0072(7) -0.0006(7)
C27 0.0142(8) 0.0081(8) 0.0124(8) 0.0022(6) 0.0052(7) 0.0007(6)
C28 0.0156(9) 0.0146(8) 0.0135(8) 0.0005(7) 0.0068(7) -0.0008(6)
C29 0.0119(8) 0.0159(9) 0.0208(9) 0.0005(7) 0.0063(7) -0.0005(7)
C30 0.0150(9) 0.0117(8) 0.0148(8) 0.0026(7) 0.0016(7) -0.0003(6)
C31 0.0241(10) 0.0131(8) 0.0116(8) 0.0043(7) 0.0070(7) 0.0012(6)
C32 0.0155(8) 0.0133(8) 0.0163(8) 0.0013(7) 0.0081(7) 0.0006(7)
C33 0.0140(8) 0.0124(8) 0.0105(7) 0.0006(6) 0.0079(7) 0.0020(6)
C34 0.0151(8) 0.0149(8) 0.0122(8) -0.0018(7) 0.0067(7) -0.0015(6)
C35 0.0123(8) 0.0248(10) 0.0142(8) 0.0006(7) 0.0070(7) 0.0028(7)
C36 0.0189(9) 0.0195(9) 0.0206(9) 0.0096(7) 0.0121(8) 0.0072(7)
C37 0.0272(10) 0.0112(9) 0.0202(9) 0.0034(7) 0.0109(8) 0.0007(7)
C38 0.0135(8) 0.0150(9) 0.0161(8) -0.0008(7) 0.0054(7) -0.0014(7)
C39 0.0150(8) 0.0135(8) 0.0078(7) 0.0005(7) 0.0045(7) -0.0004(6)
C40 0.0179(9) 0.0182(9) 0.0151(8) 0.0019(7) 0.0086(7) 0.0002(7)
C41 0.0260(10) 0.0153(9) 0.0141(8) 0.0078(7) 0.0068(8) 0.0013(7)
C42 0.0344(11) 0.0129(9) 0.0138(8) -0.0025(8) 0.0080(8) 0.0012(7)
C43 0.0255(10) 0.0172(9) 0.0179(9) -0.0056(8) 0.0124(8) 0.0008(7)
C44 0.0202(9) 0.0140(8) 0.0155(8) -0.0003(7) 0.0098(7) -0.0015(7)
B2 0.0113(9) 0.0102(9) 0.0098(8) -0.0013(7) 0.0055(7) -0.0015(7)
C45 0.0134(8) 0.0090(8) 0.0130(8) -0.0008(6) 0.0042(7) -0.0030(6)
C46 0.0160(9) 0.0118(8) 0.0208(9) -0.0004(7) 0.0067(8) -0.0028(7)
C47 0.0126(9) 0.0141(9) 0.0281(10) 0.0017(7) 0.0012(8) -0.0037(8)
C48 0.0239(10) 0.0123(9) 0.0179(9) 0.0014(7) -0.0045(8) -0.0032(7)
C49 0.0310(11) 0.0184(10) 0.0122(8) 0.0024(8) 0.0059(8) -0.0010(7)
C50 0.0181(9) 0.0166(9) 0.0155(8) 0.0016(7) 0.0066(7) -0.0011(7)
C51 0.0107(8) 0.0134(8) 0.0066(7) -0.0004(6) 0.0006(6) 0.0006(6)
C52 0.0136(8) 0.0160(9) 0.0136(8) 0.0026(7) 0.0038(7) 0.0005(7)
C53 0.0209(10) 0.0141(9) 0.0166(9) 0.0030(7) 0.0022(8) -0.0031(7)
C54 0.0232(10) 0.0122(9) 0.0192(9) -0.0028(7) -0.0015(8) 0.0007(7)
C55 0.0180(9) 0.0203(10) 0.0190(9) -0.0067(8) 0.0029(8) 0.0052(7)
C56 0.0172(9) 0.0176(9) 0.0139(8) -0.0017(7) 0.0065(7) 0.0020(7)
C57 0.0139(8) 0.0123(8) 0.0109(7) 0.0000(6) 0.0082(7) 0.0022(6)
C58 0.0163(9) 0.0152(8) 0.0122(8) 0.0003(7) 0.0087(7) 0.0027(6)
C59 0.0156(9) 0.0239(10) 0.0161(8) 0.0062(7) 0.0096(7) 0.0098(7)
C60 0.0273(10) 0.0191(9) 0.0203(9) 0.0106(8) 0.0186(8) 0.0086(7)
C61 0.0293(10) 0.0138(9) 0.0152(8) 0.0018(7) 0.0145(8) 0.0003(7)
C62 0.0166(9) 0.0160(9) 0.0130(8) 0.0004(7) 0.0073(7) 0.0011(7)
C63 0.0105(8) 0.0113(8) 0.0151(8) 0.0030(6) 0.0075(7) 0.0000(6)
C64 0.0148(9) 0.0157(9) 0.0180(9) 0.0001(7) 0.0086(7) -0.0022(7)
C65 0.0167(9) 0.0156(9) 0.0303(10) -0.0014(7) 0.0159(8) 0.0002(8)
C66 0.0233(10) 0.0187(9) 0.0267(10) 0.0068(8) 0.0196(8) 0.0064(8)
C67 0.0186(9) 0.0236(10) 0.0151(8) 0.0047(7) 0.0086(8) 0.0022(7)
C68 0.0132(8) 0.0176(9) 0.0154(8) -0.0008(7) 0.0069(7) -0.0005(7)

loop_
_atom_type_symbol
_atom_type_description
_atom_type_scat_dispersion_real
_atom_type_scat_dispersion_imag
_atom_type_scat_source
C C 0.0033 0.0016 'International Tables Vol C Tables 4.2.6.8 and 6.1.1.4'
H H 0.0000 0.0000 'International Tables Vol C Tables 4.2.6.8 and 6.1.1.4'
N N 0.0061 0.0033 'International Tables Vol C Tables 4.2.6.8 and 6.1.1.4'
O O 0.0106 0.0060 'International Tables Vol C Tables 4.2.6.8 and 6.1.1.4'
B B 0.0013 0.0007 'International Tables Vol C Tables 4.2.6.8 and 6.1.1.4'

loop_
_geom_angle_atom_site_label_1
_geom_angle_atom_site_label_2
_geom_angle_atom_site_label_3
_geom_angle
C1 N1 C3 123.43(15)
C1 N1 C2 122.60(15)
C3 N1 C2 113.85(15)
C1 N2 C4 122.45(15)
C1 N2 C5 115.92(14)
C4 N2 C5 117.00(15)
C1 N3 C8 120.35(14)
C1 N3 C7 120.94(14)
C8 N3 C7 118.37(14)
N1 C1 N2 122.69(16)
N1 C1 N3 120.46(15)
N2 C1 N3 116.84(15)
N1 C2 H2A 109.5
N1 C2 H2B 109.5
H2A C2 H2B 109.5
N1 C2 H2C 109.5
H2A C2 H2C 109.5
H2B C2 H2C 109.5
N1 C3 H3A 109.5
N1 C3 H3B 109.5
H3A C3 H3B 109.5
N1 C3 H3C 109.5
H3A C3 H3C 109.5
H3B C3 H3C 109.5
N2 C4 H4A 109.5
N2 C4 H4B 109.5
H4A C4 H4B 109.5
N2 C4 H4C 109.5
H4A C4 H4C 109.5
H4B C4 H4C 109.5
N2 C5 C6 106.66(15)
N2 C5 H5A 110.4
C6 C5 H5A 110.4
N2 C5 H5B 110.4
C6 C5 H5B 110.4
H5A C5 H5B 108.6
C5 C6 C7 108.33(15)
C5 C6 H6A 110.0
C7 C6 H6A 110.0
C5 C6 H6B 110.0
C7 C6 H6B 110.0
H6A C6 H6B 108.4
N3 C7 C6 111.26(15)
N3 C7 H7A 109.4
C6 C7 H7A 109.4
N3 C7 H7B 109.4
C6 C7 H7B 109.4
H7A C7 H7B 108.0
O1 C8 O2 126.89(16)
O1 C8 N3 124.10(16)
O2 C8 N3 109.02(14)
C8 O2 C9 115.89(14)
O2 C9 C10 110.73(15)
O2 C9 H9A 109.5
C10 C9 H9A 109.5
O2 C9 H9B 109.5
C10 C9 H9B 109.5
H9A C9 H9B 108.1
C9 C10 H10A 109.5
C9 C10 H10B 109.5
H10A C10 H10B 109.5
C9 C10 H10C 109.5
H10A C10 H10C 109.5
H10B C10 H10C 109.5
C11 N4 C12 121.76(15)
C11 N4 C13 122.96(14)
C12 N4 C13 114.62(14)
C11 N5 C14 121.88(16)
C11 N5 C15 123.72(16)
C14 N5 C15 114.09(15)
C11 N6 C18 118.74(14)
C11 N6 C17 116.00(14)
C18 N6 C17 118.83(14)
N5 C11 N4 122.18(16)
N5 C11 N6 117.57(15)
N4 C11 N6 120.11(15)
N4 C12 H12A 109.5
N4 C12 H12B 109.5
H12A C12 H12B 109.5
N4 C12 H12C 109.5
H12A C12 H12C 109.5
H12B C12 H12C 109.5
N4 C13 H13A 109.5
N4 C13 H13B 109.5
H13A C13 H13B 109.5
N4 C13 H13C 109.5
H13A C13 H13C 109.5
H13B C13 H13C 109.5
N5 C14 H14A 109.5
N5 C14 H14B 109.5
H14A C14 H14B 109.5
N5 C14 H14C 109.5
H14A C14 H14C 109.5
H14B C14 H14C 109.5
N5 C15 C16 113.56(16)
N5 C15 H15A 108.9
C16 C15 H15A 108.9
N5 C15 H15B 108.9
C16 C15 H15B 108.9
H15A C15 H15B 107.7
C17 C16 C15 108.01(17)
C17 C16 H16A 110.1
C15 C16 H16A 110.1
C17 C16 H16B 110.1
C15 C16 H16B 110.1
H16A C16 H16B 108.4
N6 C17 C16 105.98(15)
N6 C17 H17A 110.5
C16 C17 H17A 110.5
N6 C17 H17B 110.5
C16 C17 H17B 110.5
H17A C17 H17B 108.7
O3 C18 O4 126.37(16)
O3 C18 N6 124.48(16)
O4 C18 N6 109.15(15)
C18 O4 C19 115.60(14)
O4 C19 C20 110.62(15)
O4 C19 H19A 109.5
C20 C19 H19A 109.5
O4 C19 H19B 109.5
C20 C19 H19B 109.5
H19A C19 H19B 108.1
C19 C20 H20A 109.5
C19 C20 H20B 109.5
H20A C20 H20B 109.5
C19 C20 H20C 109.5
H20A C20 H20C 109.5
H20B C20 H20C 109.5
C27 B1 C33 110.48(14)
C27 B1 C21 114.04(14)
C33 B1 C21 102.80(13)
C27 B1 C39 106.22(13)
C33 B1 C39 113.27(14)
C21 B1 C39 110.23(14)
C26 C21 C22 115.13(15)
C26 C21 B1 122.76(15)
C22 C21 B1 121.83(15)
C23 C22 C21 122.84(17)
C23 C22 H22 118.6
C21 C22 H22 118.6
C24 C23 C22 119.94(17)
C24 C23 H23 120.0
C22 C23 H23 120.0
C23 C24 C25 119.17(16)
C23 C24 H24 120.4
C25 C24 H24 120.4
C24 C25 C26 120.10(17)
C24 C25 H25 119.9
C26 C25 H25 119.9
C25 C26 C21 122.79(17)
C25 C26 H26 118.6
C21 C26 H26 118.6
C28 C27 C32 115.13(15)
C28 C27 B1 126.56(15)
C32 C27 B1 118.29(15)
C29 C28 C27 122.91(16)
C29 C28 H28 118.5
C27 C28 H28 118.5
C30 C29 C28 119.99(17)
C30 C29 H29 120.0
C28 C29 H29 120.0
C29 C30 C31 118.90(16)
C29 C30 H30 120.5
C31 C30 H30 120.5
C32 C31 C30 120.24(16)
C32 C31 H31 119.9
C30 C31 H31 119.9
C31 C32 C27 122.83(17)
C31 C32 H32 118.6
C27 C32 H32 118.6
C38 C33 C34 115.37(15)
C38 C33 B1 124.00(15)
C34 C33 B1 120.32(15)
C35 C34 C33 122.77(16)
C35 C34 H34 118.6
C33 C34 H34 118.6
C34 C35 C36 120.13(17)
C34 C35 H35 119.9
C36 C35 H35 119.9
C37 C36 C35 118.53(17)
C37 C36 H36 120.7
C35 C36 H36 120.7
C36 C37 C38 120.91(17)
C36 C37 H37 119.5
C38 C37 H37 119.5
C37 C38 C33 122.27(17)
C37 C38 H38 118.9
C33 C38 H38 118.9
C44 C39 C40 115.27(16)
C44 C39 B1 125.15(15)
C40 C39 B1 119.51(15)
C41 C40 C39 122.80(17)
C41 C40 H40 118.6
C39 C40 H40 118.6
C42 C41 C40 120.11(18)
C42 C41 H41 119.9
C40 C41 H41 119.9
C43 C42 C41 119.36(18)
C43 C42 H42 120.3
C41 C42 H42 120.3
C42 C43 C44 119.98(18)
C42 C43 H43 120.0
C44 C43 H43 120.0
C39 C44 C43 122.44(17)
C39 C44 H44 118.8
C43 C44 H44 118.8
C51 B2 C63 110.53(13)
C51 B2 C45 104.41(13)
C63 B2 C45 113.29(14)
C51 B2 C57 114.51(14)
C63 B2 C57 102.97(13)
C45 B2 C57 111.43(13)
C46 C45 C50 115.44(16)
C46 C45 B2 123.48(15)
C50 C45 B2 120.84(15)
C47 C46 C45 122.56(18)
C47 C46 H46 118.7
C45 C46 H46 118.7
C48 C47 C46 120.02(18)
C48 C47 H47 120.0
C46 C47 H47 120.0
C49 C48 C47 119.43(17)
C49 C48 H48 120.3
C47 C48 H48 120.3
C48 C49 C50 119.97(18)
C48 C49 H49 120.0
C50 C49 H49 120.0
C49 C50 C45 122.54(18)
C49 C50 H50 118.7
C45 C50 H50 118.7
C52 C51 C56 115.31(16)
C52 C51 B2 120.42(15)
C56 C51 B2 124.02(15)
C53 C52 C51 122.68(17)
C53 C52 H52 118.7
C51 C52 H52 118.7
C54 C53 C52 120.12(18)
C54 C53 H53 119.9
C52 C53 H53 119.9
C55 C54 C53 119.23(17)
C55 C54 H54 120.4
C53 C54 H54 120.4
C54 C55 C56 120.19(18)
C54 C55 H55 119.9
C56 C55 H55 119.9
C55 C56 C51 122.46(18)
C55 C56 H56 118.8
C51 C56 H56 118.8
C62 C57 C58 115.31(16)
C62 C57 B2 120.82(15)
C58 C57 B2 123.41(15)
C59 C58 C57 122.58(17)
C59 C58 H58 118.7
C57 C58 H58 118.7
C60 C59 C58 119.97(17)
C60 C59 H59 120.0
C58 C59 H59 120.0
C59 C60 C61 119.07(17)
C59 C60 H60 120.5
C61 C60 H60 120.5
C60 C61 C62 120.19(17)
C60 C61 H61 119.9
C62 C61 H61 119.9
C61 C62 C57 122.88(17)
C61 C62 H62 118.6
C57 C62 H62 118.6
C64 C63 C68 114.99(16)
C64 C63 B2 123.41(15)
C68 C63 B2 121.14(15)
C65 C64 C63 122.94(17)
C65 C64 H64 118.5
C63 C64 H64 118.5
C66 C65 C64 119.99(17)
C66 C65 H65 120.0
C64 C65 H65 120.0
C65 C66 C67 118.89(17)
C65 C66 H66 120.6
C67 C66 H66 120.6
C68 C67 C66 120.45(17)
C68 C67 H67 119.8
C66 C67 H67 119.8
C67 C68 C63 122.73(17)
C67 C68 H68 118.6
C63 C68 H68 118.6

loop_
_geom_bond_atom_site_label_1
_geom_bond_atom_site_label_2
_geom_bond_distance
N1 C1 1.323(2)
N1 C3 1.460(2)
N1 C2 1.465(2)
N2 C1 1.333(2)
N2 C4 1.464(2)
N2 C5 1.477(2)
N3 C1 1.379(2)
N3 C8 1.406(2)
N3 C7 1.495(2)
C2 H2A 0.9800
C2 H2B 0.9800
C2 H2C 0.9800
C3 H3A 0.9800
C3 H3B 0.9800
C3 H3C 0.9800
C4 H4A 0.9800
C4 H4B 0.9800
C4 H4C 0.9800
C5 C6 1.511(3)
C5 H5A 0.9900
C5 H5B 0.9900
C6 C7 1.521(3)
C6 H6A 0.9900
C6 H6B 0.9900
C7 H7A 0.9900
C7 H7B 0.9900
C8 O1 1.199(2)
C8 O2 1.331(2)
O2 C9 1.465(2)
C9 C10 1.499(3)
C9 H9A 0.9900
C9 H9B 0.9900
C10 H10A 0.9800
C10 H10B 0.9800
C10 H10C 0.9800
N4 C11 1.326(2)
N4 C12 1.464(2)
N4 C13 1.472(2)
N5 C11 1.324(2)
N5 C14 1.463(2)
N5 C15 1.474(2)
N6 C11 1.381(2)
N6 C18 1.409(2)
N6 C17 1.482(2)
C12 H12A 0.9800
C12 H12B 0.9800
C12 H12C 0.9800
C13 H13A 0.9800
C13 H13B 0.9800
C13 H13C 0.9800
C14 H14A 0.9800
C14 H14B 0.9800
C14 H14C 0.9800
C15 C16 1.506(3)
C15 H15A 0.9900
C15 H15B 0.9900
C16 C17 1.501(3)
C16 H16A 0.9900
C16 H16B 0.9900
C17 H17A 0.9900
C17 H17B 0.9900
C18 O3 1.202(2)
C18 O4 1.329(2)
O4 C19 1.456(2)
C19 C20 1.504(3)
C19 H19A 0.9900
C19 H19B 0.9900
C20 H20A 0.9800
C20 H20B 0.9800
C20 H20C 0.9800
B1 C27 1.640(2)
B1 C33 1.640(2)
B1 C21 1.644(2)
B1 C39 1.645(3)
C21 C26 1.399(2)
C21 C22 1.408(2)
C22 C23 1.387(3)
C22 H22 0.9500
C23 C24 1.384(3)
C23 H23 0.9500
C24 C25 1.385(3)
C24 H24 0.9500
C25 C26 1.390(2)
C25 H25 0.9500
C26 H26 0.9500
C27 C28 1.400(2)
C27 C32 1.404(2)
C28 C29 1.398(2)
C28 H28 0.9500
C29 C30 1.382(3)
C29 H29 0.9500
C30 C31 1.391(3)
C30 H30 0.9500
C31 C32 1.388(2)
C31 H31 0.9500
C32 H32 0.9500
C33 C38 1.400(2)
C33 C34 1.408(2)
C34 C35 1.387(3)
C34 H34 0.9500
C35 C36 1.391(3)
C35 H35 0.9500
C36 C37 1.381(3)
C36 H36 0.9500
C37 C38 1.391(3)
C37 H37 0.9500
C38 H38 0.9500
C39 C44 1.400(2)
C39 C40 1.411(2)
C40 C41 1.386(3)
C40 H40 0.9500
C41 C42 1.386(3)
C41 H41 0.9500
C42 C43 1.380(3)
C42 H42 0.9500
C43 C44 1.405(3)
C43 H43 0.9500
C44 H44 0.9500
B2 C51 1.638(2)
B2 C63 1.643(2)
B2 C45 1.643(2)
B2 C57 1.645(2)
C45 C46 1.405(2)
C45 C50 1.405(2)
C46 C47 1.391(3)
C46 H46 0.9500
C47 C48 1.384(3)
C47 H47 0.9500
C48 C49 1.383(3)
C48 H48 0.9500
C49 C50 1.392(3)
C49 H49 0.9500
C50 H50 0.9500
C51 C52 1.404(2)
C51 C56 1.407(2)
C52 C53 1.392(3)
C52 H52 0.9500
C53 C54 1.386(3)
C53 H53 0.9500
C54 C55 1.380(3)
C54 H54 0.9500
C55 C56 1.397(3)
C55 H55 0.9500
C56 H56 0.9500
C57 C62 1.400(2)
C57 C58 1.405(2)
C58 C59 1.402(3)
C58 H58 0.9500
C59 C60 1.386(3)
C59 H59 0.9500
C60 C61 1.386(3)
C60 H60 0.9500
C61 C62 1.393(3)
C61 H61 0.9500
C62 H62 0.9500
C63 C64 1.401(2)
C63 C68 1.404(2)
C64 C65 1.396(3)
C64 H64 0.9500
C65 C66 1.377(3)
C65 H65 0.9500
C66 C67 1.389(3)
C66 H66 0.9500
C67 C68 1.383(3)
C67 H67 0.9500
C68 H68 0.9500

loop_
_geom_hbond_atom_site_label_D
_geom_hbond_atom_site_label_H
_geom_hbond_atom_site_label_A
_geom_hbond_site_symmetry_A
_geom_hbond_distance_DH
_geom_hbond_distance_HA
_geom_hbond_distance_DA
_geom_hbond_angle_DHA
_geom_hbond_publ_flag
C5 H5A Cg1 1 0.99 2.77 3.502(3) 131 y
C19 H19B Cg1 1 0.99 2.86 3.559(3) 128 y
C17 H17B Cg2 1 0.99 2.67 3.632(3) 165 y
C6 H6B Cg3 1 0.99 2.75 3.624(3) 147 y
C13 H13C Cg3 1 0.98 2.72 3.421(3) 129 y
C13 H13B Cg4 1 0.98 2.67 3.583(3) 154 y
C12 H12C Cg5 1 0.98 2.70 3.329(3) 121 y
C14 H14B Cg5 1 0.98 2.76 3.354(3) 120 y
C12 H12B Cg6 1 0.98 2.64 3.535(3) 151 y
C9 H9A Cg6 1 0.99 2.75 3.655(3) 151 y

loop_
_geom_torsion_atom_site_label_1
_geom_torsion_atom_site_label_2
_geom_torsion_atom_site_label_3
_geom_torsion_atom_site_label_4
_geom_torsion
C3 N1 C1 N2 -157.48(16)
C2 N1 C1 N2 26.7(2)
C3 N1 C1 N3 21.4(2)
C2 N1 C1 N3 -154.40(15)
C4 N2 C1 N1 33.4(3)
C5 N2 C1 N1 -171.44(16)
C4 N2 C1 N3 -145.49(17)
C5 N2 C1 N3 9.6(2)
C8 N3 C1 N1 41.4(2)
C7 N3 C1 N1 -145.28(16)
C8 N3 C1 N2 -139.61(16)
C7 N3 C1 N2 33.7(2)
C1 N2 C5 C6 -58.4(2)
C4 N2 C5 C6 98.17(18)
N2 C5 C6 C7 63.43(19)
C1 N3 C7 C6 -23.6(2)
C8 N3 C7 C6 149.82(16)
C5 C6 C7 N3 -25.2(2)
C1 N3 C8 O1 16.0(3)
C7 N3 C8 O1 -157.45(17)
C1 N3 C8 O2 -164.46(15)
C7 N3 C8 O2 22.1(2)
O1 C8 O2 C9 3.0(3)
N3 C8 O2 C9 -176.55(14)
C8 O2 C9 C10 -84.87(19)
C14 N5 C11 N4 19.6(3)
C15 N5 C11 N4 -167.15(17)
C14 N5 C11 N6 -155.88(17)
C15 N5 C11 N6 17.3(3)
C12 N4 C11 N5 -152.35(17)
C13 N4 C11 N5 37.4(3)
C12 N4 C11 N6 23.1(2)
C13 N4 C11 N6 -147.19(16)
C18 N6 C11 N5 -133.56(17)
C17 N6 C11 N5 18.0(2)
C18 N6 C11 N4 50.8(2)
C17 N6 C11 N4 -157.63(16)
C11 N5 C15 C16 -8.6(3)
C14 N5 C15 C16 165.11(18)
N5 C15 C16 C17 -32.7(2)
C11 N6 C17 C16 -58.6(2)
C18 N6 C17 C16 92.93(19)
C15 C16 C17 N6 63.05(19)
C11 N6 C18 O3 -3.9(3)
C17 N6 C18 O3 -154.68(17)
C11 N6 C18 O4 176.03(15)
C17 N6 C18 O4 25.3(2)
O3 C18 O4 C19 7.9(3)
N6 C18 O4 C19 -172.08(14)
C18 O4 C19 C20 80.33(19)
C27 B1 C21 C26 137.68(16)
C33 B1 C21 C26 -102.71(18)
C39 B1 C21 C26 18.3(2)
C27 B1 C21 C22 -48.7(2)
C33 B1 C21 C22 70.94(19)
C39 B1 C21 C22 -168.04(15)
C26 C21 C22 C23 -2.1(3)
B1 C21 C22 C23 -176.23(16)
C21 C22 C23 C24 1.5(3)
C22 C23 C24 C25 0.4(3)
C23 C24 C25 C26 -1.4(3)
C24 C25 C26 C21 0.6(3)
C22 C21 C26 C25 1.1(3)
B1 C21 C26 C25 175.13(16)
C33 B1 C27 C28 -121.25(18)
C21 B1 C27 C28 -6.1(2)
C39 B1 C27 C28 115.53(18)
C33 B1 C27 C32 60.7(2)
C21 B1 C27 C32 175.83(15)
C39 B1 C27 C32 -62.57(19)
C32 C27 C28 C29 -0.3(3)
B1 C27 C28 C29 -178.48(16)
C27 C28 C29 C30 0.1(3)
C28 C29 C30 C31 0.4(3)
C29 C30 C31 C32 -0.5(3)
C30 C31 C32 C27 0.2(3)
C28 C27 C32 C31 0.2(3)
B1 C27 C32 C31 178.48(16)
C27 B1 C33 C38 18.0(2)
C21 B1 C33 C38 -104.06(18)
C39 B1 C33 C38 137.01(16)
C27 B1 C33 C34 -168.69(15)
C21 B1 C33 C34 69.26(18)
C39 B1 C33 C34 -49.7(2)
C38 C33 C34 C35 -1.0(2)
B1 C33 C34 C35 -174.89(16)
C33 C34 C35 C36 1.0(3)
C34 C35 C36 C37 0.1(3)
C35 C36 C37 C38 -1.2(3)
C36 C37 C38 C33 1.1(3)
C34 C33 C38 C37 -0.1(2)
B1 C33 C38 C37 173.56(16)
C27 B1 C39 C44 110.49(18)
C33 B1 C39 C44 -11.0(2)
C21 B1 C39 C44 -125.50(17)
C27 B1 C39 C40 -66.51(18)
C33 B1 C39 C40 172.05(14)
C21 B1 C39 C40 57.5(2)
C44 C39 C40 C41 2.2(2)
B1 C39 C40 C41 179.49(16)
C39 C40 C41 C42 -1.1(3)
C40 C41 C42 C43 -0.4(3)
C41 C42 C43 C44 0.8(3)
C40 C39 C44 C43 -1.8(2)
B1 C39 C44 C43 -178.92(16)
C42 C43 C44 C39 0.4(3)
C51 B2 C45 C46 88.03(19)
C63 B2 C45 C46 -32.3(2)
C57 B2 C45 C46 -147.84(16)
C51 B2 C45 C50 -86.17(18)
C63 B2 C45 C50 153.51(16)
C57 B2 C45 C50 38.0(2)
C50 C45 C46 C47 -1.3(3)
B2 C45 C46 C47 -175.75(16)
C45 C46 C47 C48 0.4(3)
C46 C47 C48 C49 0.7(3)
C47 C48 C49 C50 -1.0(3)
C48 C49 C50 C45 0.1(3)
C46 C45 C50 C49 1.0(3)
B2 C45 C50 C49 175.67(17)
C63 B2 C51 C52 39.9(2)
C45 B2 C51 C52 -82.29(18)
C57 B2 C51 C52 155.59(15)
C63 B2 C51 C56 -146.22(16)
C45 B2 C51 C56 91.62(18)
C57 B2 C51 C56 -30.5(2)
C56 C51 C52 C53 0.6(2)
B2 C51 C52 C53 175.06(15)
C51 C52 C53 C54 0.0(3)
C52 C53 C54 C55 -1.0(3)
C53 C54 C55 C56 1.2(3)
C54 C55 C56 C51 -0.5(3)
C52 C51 C56 C55 -0.4(2)
B2 C51 C56 C55 -174.60(16)
C51 B2 C57 C62 154.21(15)
C63 B2 C57 C62 -85.76(17)
C45 B2 C57 C62 36.0(2)
C51 B2 C57 C58 -33.9(2)
C63 B2 C57 C58 86.11(18)
C45 B2 C57 C58 -152.13(15)
C62 C57 C58 C59 -0.4(2)
B2 C57 C58 C59 -172.67(15)
C57 C58 C59 C60 0.0(3)
C58 C59 C60 C61 0.3(3)
C59 C60 C61 C62 -0.3(3)
C60 C61 C62 C57 -0.1(3)
C58 C57 C62 C61 0.4(2)
B2 C57 C62 C61 172.91(16)
C51 B2 C63 C64 -152.35(16)
C45 B2 C63 C64 -35.6(2)
C57 B2 C63 C64 84.91(19)
C51 B2 C63 C68 35.8(2)
C45 B2 C63 C68 152.59(15)
C57 B2 C63 C68 -86.92(18)
C68 C63 C64 C65 0.4(3)
B2 C63 C64 C65 -171.90(16)
C63 C64 C65 C66 -0.9(3)
C64 C65 C66 C67 0.7(3)
C65 C66 C67 C68 0.0(3)
C66 C67 C68 C63 -0.5(3)
C64 C63 C68 C67 0.3(3)
B2 C63 C68 C67 172.78(16)
